data_7101108
loop_
_publ_author_name
'Christophe Faulmann'
'Stephane Dorbes'
'Jose A. Real'
'Lydie Valade'

_publ_section_title
;
[Fe(sal2-trien)][Ni(dmit)2]: Towards Switchable
Spin Crossover Molecular Conductors
;
_journal_issue 1
_journal_name_full 'Chemical Communications'
_journal_paper_doi 10.1039/b412182a
_journal_year 2005
_chemical_formula_moiety 'C20 H24 Fe N4 O2, C6 Ni S10'
_chemical_formula_sum 'C26 H24 Fe N4 Ni O2 S10'
_chemical_formula_weight 859.65
_chemical_name_systematic
;
?
;
_space_group_IT_number 2
_symmetry_cell_setting triclinic
_symmetry_space_group_name_Hall '-P 1'
_symmetry_space_group_name_H-M 'P -1'
_atom_sites_solution_hydrogens geom
_atom_sites_solution_primary direct
_atom_sites_solution_secondary difmap
_audit_creation_method SHELXL-97
_cell_angle_alpha 81.612(15)
_cell_angle_beta 82.187(15)
_cell_angle_gamma 74.322(13)
_cell_formula_units_Z 2
_cell_length_a 8.8880(10)
_cell_length_b 12.2520(14)
_cell_length_c 15.911(2)
_cell_measurement_reflns_used 8000
_cell_measurement_temperature 180(2)
_cell_measurement_theta_max 25.85
_cell_measurement_theta_min 2.29
_cell_volume 1641.8(3)
_computing_cell_refinement 'IPDS software (Stoe, 1996)'
_computing_data_collection 'IPDS software (Stoe, 1996)'
_computing_data_reduction 'IPDS software (Stoe, 1996)'
_computing_molecular_graphics 'Ortep-3 for Windows (Farrugia, 1997) and Cameron (Watkin, 1993)'
_computing_publication_material 'WinGX publication routines (Farrugia, 1999)'
_computing_structure_refinement 'SHELXL-97 (Sheldrick, 1997)'
_computing_structure_solution 'Sir97 (Altomare, 1999)'
_diffrn_ambient_temperature 180(2)
_diffrn_measured_fraction_theta_full 0.933
_diffrn_measured_fraction_theta_max 0.933
_diffrn_measurement_device_type 'STOE Imaging Plate Diffraction System'
_diffrn_measurement_method '\f scan '
_diffrn_radiation_monochromator graphite
_diffrn_radiation_source 'fine-focus sealed tube'
_diffrn_radiation_type MoK\a
_diffrn_radiation_wavelength 0.71069
_diffrn_reflns_av_R_equivalents 0.0000
_diffrn_reflns_av_sigmaI/netI 0.1015
_diffrn_reflns_limit_h_max 10
_diffrn_reflns_limit_h_min -10
_diffrn_reflns_limit_k_max 14
_diffrn_reflns_limit_k_min -14
_diffrn_reflns_limit_l_max 19
_diffrn_reflns_limit_l_min 0
_diffrn_reflns_number 5908
_diffrn_reflns_theta_full 25.85
_diffrn_reflns_theta_max 25.85
_diffrn_reflns_theta_min 2.29
_diffrn_standards_decay_% 0
_exptl_absorpt_coefficient_mu 1.686
_exptl_absorpt_correction_T_max 1.1807
_exptl_absorpt_correction_T_min 0.7584
_exptl_absorpt_correction_type refdelf
_exptl_absorpt_process_details
;
Parkin S,Moezzi B & Hope H, (1995) J. Appl. Cryst. 28, 53-56
Cubic fit to sin(theta)/lambda - 24 parameters
;
_exptl_crystal_colour 'dark green'
_exptl_crystal_density_diffrn 1.739
_exptl_crystal_density_method 'not measured'
_exptl_crystal_description plate
_exptl_crystal_F_000 876
_exptl_crystal_size_max 0.37
_exptl_crystal_size_mid 0.36
_exptl_crystal_size_min 0.05
_refine_diff_density_max 0.532
_refine_diff_density_min -0.567
_refine_diff_density_rms 0.105
_refine_ls_extinction_method none
_refine_ls_goodness_of_fit_ref 0.865
_refine_ls_hydrogen_treatment noref
_refine_ls_matrix_type full
_refine_ls_number_parameters 397
_refine_ls_number_reflns 5908
_refine_ls_number_restraints 0
_refine_ls_restrained_S_all 0.865
_refine_ls_R_factor_all 0.0835
_refine_ls_R_factor_gt 0.0432
_refine_ls_shift/su_max 0.001
_refine_ls_shift/su_mean 0.000
_refine_ls_structure_factor_coef Fsqd
_refine_ls_weighting_details 'calc w=1/[\s^2^(Fo^2^)+(0.0474P)^2^] where P=(Fo^2^+2Fc^2^)/3'
_refine_ls_weighting_scheme calc
_refine_ls_wR_factor_gt 0.0912
_refine_ls_wR_factor_ref 0.1011
_reflns_number_gt 3594
_reflns_number_total 5908
_reflns_threshold_expression >2sigma(I)
_cod_data_source_file b412182a.txt
_cod_database_code 7101108

loop_
_symmetry_equiv_pos_as_xyz
'x, y, z'
'-x, -y, -z'

loop_
_atom_site_label
_atom_site_type_symbol
_atom_site_fract_x
_atom_site_fract_y
_atom_site_fract_z
_atom_site_U_iso_or_equiv
_atom_site_adp_type
_atom_site_occupancy
_atom_site_symmetry_multiplicity
_atom_site_calc_flag
_atom_site_refinement_flags
Fe1 Fe 0.10078(7) 0.19018(5) 0.66419(4) 0.02536(18) Uani 1 1 d .
N1 N 0.2253(4) 0.0343(3) 0.6708(2) 0.0287(9) Uani 1 1 d .
N2 N -0.0822(4) 0.1200(3) 0.6958(3) 0.0361(11) Uani 1 1 d .
H2N H -0.1546 0.1533 0.6565 0.043 Uiso 1 1 calc R
N3 N 0.0910(4) 0.1978(3) 0.7893(2) 0.0320(10) Uani 1 1 d .
H3N H 0.1874 0.1563 0.8074 0.038 Uiso 1 1 calc R
N4 N -0.0311(4) 0.3440(3) 0.6642(2) 0.0303(10) Uani 1 1 d .
O1 O 0.2764(3) 0.2497(2) 0.64402(19) 0.0286(8) Uani 1 1 d .
O2 O 0.0907(3) 0.1828(2) 0.54790(19) 0.0275(7) Uani 1 1 d .
C1 C 0.4142(5) 0.1972(4) 0.6059(3) 0.0258(11) Uani 1 1 d .
C2 C 0.5130(5) 0.2645(4) 0.5650(3) 0.0375(13) Uani 1 1 d .
H2 H 0.4807 0.3449 0.5657 0.045 Uiso 1 1 calc R
C3 C 0.6560(5) 0.2156(5) 0.5238(3) 0.0470(15) Uani 1 1 d .
H3 H 0.7194 0.2633 0.4945 0.056 Uiso 1 1 calc R
C4 C 0.7104(5) 0.0985(5) 0.5240(3) 0.0458(15) Uani 1 1 d .
H4 H 0.8111 0.0658 0.4966 0.055 Uiso 1 1 calc R
C5 C 0.6167(5) 0.0308(5) 0.5642(3) 0.0393(14) Uani 1 1 d .
H5 H 0.6540 -0.0497 0.5651 0.047 Uiso 1 1 calc R
C6 C 0.4654(5) 0.0776(4) 0.6044(3) 0.0298(11) Uani 1 1 d .
C7 C 0.3710(5) 0.0017(4) 0.6420(3) 0.0326(12) Uani 1 1 d .
H7 H 0.4191 -0.0779 0.6461 0.039 Uiso 1 1 calc R
C8 C 0.1393(6) -0.0500(4) 0.7099(4) 0.0409(13) Uani 1 1 d .
H81 H 0.1397 -0.0600 0.7727 0.049 Uiso 1 1 calc R
H82 H 0.1883 -0.1246 0.6883 0.049 Uiso 1 1 calc R
C9 C -0.0274(6) -0.0043(4) 0.6856(4) 0.0436(14) Uani 1 1 d .
H91 H -0.0308 -0.0158 0.6256 0.052 Uiso 1 1 calc R
H92 H -0.0974 -0.0460 0.7227 0.052 Uiso 1 1 calc R
C10 C -0.1596(5) 0.1492(5) 0.7809(3) 0.0484(16) Uani 1 1 d .
H101 H -0.2210 0.0939 0.8062 0.058 Uiso 1 1 calc R
H102 H -0.2323 0.2264 0.7755 0.058 Uiso 1 1 calc R
C11 C -0.0330(5) 0.1458(5) 0.8384(3) 0.0463(15) Uani 1 1 d .
H111 H -0.0812 0.1883 0.8878 0.056 Uiso 1 1 calc R
H112 H 0.0149 0.0658 0.8604 0.056 Uiso 1 1 calc R
C12 C 0.0709(5) 0.3196(4) 0.8006(3) 0.0406(14) Uani 1 1 d .
H121 H 0.1702 0.3420 0.7817 0.049 Uiso 1 1 calc R
H122 H 0.0409 0.3315 0.8615 0.049 Uiso 1 1 calc R
C13 C -0.0580(5) 0.3902(4) 0.7467(3) 0.0363(13) Uani 1 1 d .
H131 H -0.1623 0.3854 0.7756 0.044 Uiso 1 1 calc R
H132 H -0.0547 0.4712 0.7380 0.044 Uiso 1 1 calc R
C14 C -0.0939(5) 0.4066(4) 0.5995(3) 0.0346(12) Uani 1 1 d .
H14 H -0.1592 0.4801 0.6086 0.041 Uiso 1 1 calc R
C15 C -0.0732(5) 0.3744(4) 0.5154(3) 0.0299(11) Uani 1 1 d .
C16 C -0.1559(6) 0.4509(4) 0.4520(4) 0.0423(14) Uani 1 1 d .
H16 H -0.2226 0.5214 0.4672 0.051 Uiso 1 1 calc R
C17 C -0.1445(6) 0.4281(4) 0.3703(4) 0.0446(14) Uani 1 1 d .
H17 H -0.2033 0.4810 0.3294 0.054 Uiso 1 1 calc R
C18 C -0.0440(6) 0.3247(4) 0.3470(3) 0.0404(13) Uani 1 1 d .
H18 H -0.0327 0.3081 0.2897 0.049 Uiso 1 1 calc R
C19 C 0.0381(5) 0.2476(4) 0.4071(3) 0.0348(12) Uani 1 1 d .
H19 H 0.1090 0.1796 0.3900 0.042 Uiso 1 1 calc R
C20 C 0.0194(5) 0.2671(4) 0.4930(3) 0.0270(11) Uani 1 1 d .
Ni1 Ni 0.36008(6) -0.03881(5) 0.91265(4) 0.02632(16) Uani 1 1 d .
S1 S 0.54188(13) -0.12215(10) 0.82161(8) 0.0324(3) Uani 1 1 d .
S2 S 0.24500(13) -0.17772(10) 0.93391(8) 0.0304(3) Uani 1 1 d .
S3 S 0.59125(14) -0.34510(11) 0.74723(9) 0.0391(3) Uani 1 1 d .
S4 S 0.32218(14) -0.39869(10) 0.85164(9) 0.0364(3) Uani 1 1 d .
S5 S 0.51111(15) -0.56290(12) 0.73313(10) 0.0491(4) Uani 1 1 d .
S6 S 0.46203(13) 0.10502(10) 0.88047(8) 0.0322(3) Uani 1 1 d .
S7 S 0.19197(13) 0.04317(10) 1.01070(8) 0.0329(3) Uani 1 1 d .
S8 S 0.39058(15) 0.33039(10) 0.95299(9) 0.0386(3) Uani 1 1 d .
S9 S 0.12481(15) 0.28127(11) 1.06513(8) 0.0414(4) Uani 1 1 d .
S10 S 0.2048(2) 0.50289(12) 1.06440(10) 0.0639(5) Uani 1 1 d .
C21 C 0.4880(5) -0.2458(4) 0.8165(3) 0.0310(12) Uani 1 1 d .
C22 C 0.3615(5) -0.2697(4) 0.8640(3) 0.0277(11) Uani 1 1 d .
C23 C 0.4760(5) -0.4423(4) 0.7749(3) 0.0355(13) Uani 1 1 d .
C24 C 0.2319(5) 0.1734(4) 1.0035(3) 0.0311(12) Uani 1 1 d .
C25 C 0.3536(5) 0.2000(4) 0.9497(3) 0.0296(11) Uani 1 1 d .
C26 C 0.2389(6) 0.3781(4) 1.0301(3) 0.0413(14) Uani 1 1 d .

loop_
_atom_site_aniso_label
_atom_site_aniso_U_11
_atom_site_aniso_U_22
_atom_site_aniso_U_33
_atom_site_aniso_U_23
_atom_site_aniso_U_13
_atom_site_aniso_U_12
Fe1 0.0182(3) 0.0291(4) 0.0236(4) 0.0043(3) 0.0022(3) -0.0032(3)
N1 0.031(2) 0.025(2) 0.030(2) 0.0061(17) -0.0080(17) -0.0072(17)
N2 0.0234(18) 0.050(3) 0.031(2) 0.012(2) -0.0049(17) -0.0110(19)
N3 0.0222(18) 0.039(2) 0.026(2) 0.0021(18) 0.0038(16) 0.0020(17)
N4 0.0214(18) 0.036(2) 0.026(2) -0.0017(18) 0.0050(16) -0.0001(17)
O1 0.0226(15) 0.0266(17) 0.0334(19) -0.0046(14) 0.0048(13) -0.0038(13)
O2 0.0278(15) 0.0261(16) 0.0238(17) 0.0038(13) 0.0001(13) -0.0036(13)
C1 0.017(2) 0.035(3) 0.025(3) -0.008(2) 0.0013(18) -0.007(2)
C2 0.029(2) 0.042(3) 0.044(3) -0.008(2) 0.005(2) -0.017(2)
C3 0.027(3) 0.082(4) 0.036(3) -0.014(3) 0.009(2) -0.024(3)
C4 0.016(2) 0.086(5) 0.035(3) -0.025(3) 0.007(2) -0.009(3)
C5 0.022(2) 0.054(3) 0.035(3) -0.018(3) -0.005(2) 0.009(2)
C6 0.026(2) 0.038(3) 0.025(3) -0.010(2) -0.0024(19) -0.004(2)
C7 0.035(3) 0.024(2) 0.034(3) -0.001(2) -0.008(2) 0.004(2)
C8 0.049(3) 0.028(3) 0.045(3) 0.008(2) -0.005(3) -0.014(2)
C9 0.042(3) 0.050(3) 0.045(3) 0.011(3) -0.008(2) -0.029(3)
C10 0.026(2) 0.064(4) 0.044(3) 0.013(3) 0.010(2) -0.012(3)
C11 0.035(3) 0.065(4) 0.027(3) 0.013(3) 0.008(2) -0.007(3)
C12 0.030(2) 0.057(3) 0.026(3) -0.010(2) 0.001(2) 0.005(2)
C13 0.031(2) 0.040(3) 0.028(3) -0.006(2) 0.004(2) 0.004(2)
C14 0.027(2) 0.030(3) 0.039(3) -0.001(2) 0.003(2) 0.001(2)
C15 0.024(2) 0.026(2) 0.037(3) 0.003(2) -0.001(2) -0.006(2)
C16 0.039(3) 0.031(3) 0.051(4) 0.007(2) -0.014(3) 0.000(2)
C17 0.050(3) 0.039(3) 0.045(4) 0.014(3) -0.027(3) -0.011(3)
C18 0.044(3) 0.048(3) 0.034(3) 0.001(2) -0.009(2) -0.022(3)
C19 0.034(3) 0.037(3) 0.034(3) 0.003(2) -0.005(2) -0.011(2)
C20 0.022(2) 0.026(2) 0.031(3) 0.006(2) -0.0030(19) -0.0079(19)
Ni1 0.0234(3) 0.0231(3) 0.0270(3) -0.0003(2) 0.0026(2) -0.0004(2)
S1 0.0276(6) 0.0301(6) 0.0336(7) -0.0033(5) 0.0065(5) -0.0024(5)
S2 0.0301(6) 0.0255(6) 0.0304(7) -0.0028(5) 0.0063(5) -0.0030(5)
S3 0.0334(6) 0.0396(7) 0.0392(8) -0.0139(6) 0.0055(6) -0.0003(6)
S4 0.0345(6) 0.0282(6) 0.0430(8) -0.0073(6) 0.0011(6) -0.0027(5)
S5 0.0387(7) 0.0438(8) 0.0646(10) -0.0283(7) -0.0093(7) 0.0034(6)
S6 0.0264(6) 0.0257(6) 0.0388(7) -0.0037(5) 0.0079(5) -0.0027(5)
S7 0.0296(6) 0.0325(6) 0.0304(7) -0.0019(5) 0.0067(5) -0.0032(5)
S8 0.0434(7) 0.0241(6) 0.0441(8) -0.0053(6) -0.0031(6) -0.0015(6)
S9 0.0424(7) 0.0383(7) 0.0320(7) -0.0085(6) 0.0018(6) 0.0085(6)
S10 0.0969(12) 0.0336(8) 0.0522(10) -0.0190(7) -0.0117(9) 0.0079(8)
C21 0.031(2) 0.027(2) 0.027(3) -0.005(2) -0.002(2) 0.005(2)
C22 0.026(2) 0.024(2) 0.028(3) -0.001(2) -0.001(2) 0.000(2)
C23 0.027(2) 0.034(3) 0.040(3) -0.006(2) -0.008(2) 0.003(2)
C24 0.032(2) 0.025(2) 0.029(3) -0.006(2) -0.005(2) 0.006(2)
C25 0.025(2) 0.023(2) 0.034(3) 0.001(2) -0.002(2) 0.0034(19)
C26 0.050(3) 0.030(3) 0.037(3) -0.004(2) -0.012(2) 0.007(2)

loop_
_atom_type_symbol
_atom_type_description
_atom_type_scat_dispersion_real
_atom_type_scat_dispersion_imag
_atom_type_scat_source
C C 0.0033 0.0016 'International Tables Vol C Tables 4.2.6.8 and 6.1.1.4'
H H 0.0000 0.0000 'International Tables Vol C Tables 4.2.6.8 and 6.1.1.4'
N N 0.0061 0.0033 'International Tables Vol C Tables 4.2.6.8 and 6.1.1.4'
O O 0.0106 0.0060 'International Tables Vol C Tables 4.2.6.8 and 6.1.1.4'
S S 0.1246 0.1234 'International Tables Vol C Tables 4.2.6.8 and 6.1.1.4'
Fe Fe 0.3463 0.8444 'International Tables Vol C Tables 4.2.6.8 and 6.1.1.4'
Ni Ni 0.3393 1.1124 'International Tables Vol C Tables 4.2.6.8 and 6.1.1.4'

loop_
_geom_angle_atom_site_label_1
_geom_angle_atom_site_label_2
_geom_angle_atom_site_label_3
_geom_angle
O1 Fe1 O2 94.08(14)
O1 Fe1 N1 93.37(14)
O2 Fe1 N1 87.90(14)
O1 Fe1 N4 88.87(14)
O2 Fe1 N4 94.66(14)
N1 Fe1 N4 176.47(16)
O1 Fe1 N3 90.78(15)
O2 Fe1 N3 174.79(15)
N1 Fe1 N3 93.71(15)
N4 Fe1 N3 83.53(16)
O1 Fe1 N2 175.06(15)
O2 Fe1 N2 90.26(16)
N1 Fe1 N2 84.42(16)
N4 Fe1 N2 93.13(16)
N3 Fe1 N2 84.97(17)
C7 N1 C8 120.3(4)
C7 N1 Fe1 125.2(3)
C8 N1 Fe1 114.5(3)
C10 N2 C9 116.1(4)
C10 N2 Fe1 109.7(3)
C9 N2 Fe1 108.8(3)
C10 N2 H2N 107.3
C9 N2 H2N 107.3
Fe1 N2 H2N 107.3
C12 N3 C11 114.4(4)
C12 N3 Fe1 106.8(3)
C11 N3 Fe1 111.6(3)
C12 N3 H3N 107.9
C11 N3 H3N 107.9
Fe1 N3 H3N 107.9
C14 N4 C13 119.2(4)
C14 N4 Fe1 125.8(3)
C13 N4 Fe1 115.0(3)
C1 O1 Fe1 124.1(3)
C20 O2 Fe1 126.1(3)
O1 C1 C2 117.8(4)
O1 C1 C6 123.6(4)
C2 C1 C6 118.6(4)
C3 C2 C1 120.6(5)
C3 C2 H2 119.7
C1 C2 H2 119.7
C2 C3 C4 121.6(5)
C2 C3 H3 119.2
C4 C3 H3 119.2
C5 C4 C3 118.8(4)
C5 C4 H4 120.6
C3 C4 H4 120.6
C4 C5 C6 121.6(5)
C4 C5 H5 119.2
C6 C5 H5 119.2
C5 C6 C1 118.6(5)
C5 C6 C7 118.5(4)
C1 C6 C7 122.9(4)
N1 C7 C6 124.3(4)
N1 C7 H7 117.8
C6 C7 H7 117.8
N1 C8 C9 106.6(4)
N1 C8 H81 110.4
C9 C8 H81 110.4
N1 C8 H82 110.4
C9 C8 H82 110.4
H81 C8 H82 108.6
N2 C9 C8 109.3(5)
N2 C9 H91 109.8
C8 C9 H91 109.8
N2 C9 H92 109.8
C8 C9 H92 109.8
H91 C9 H92 108.3
N2 C10 C11 108.7(4)
N2 C10 H101 109.9
C11 C10 H101 109.9
N2 C10 H102 109.9
C11 C10 H102 109.9
H101 C10 H102 108.3
N3 C11 C10 110.1(4)
N3 C11 H111 109.6
C10 C11 H111 109.6
N3 C11 H112 109.6
C10 C11 H112 109.6
H111 C11 H112 108.2
N3 C12 C13 107.1(4)
N3 C12 H121 110.3
C13 C12 H121 110.3
N3 C12 H122 110.3
C13 C12 H122 110.3
H121 C12 H122 108.6
N4 C13 C12 107.6(3)
N4 C13 H131 110.2
C12 C13 H131 110.2
N4 C13 H132 110.2
C12 C13 H132 110.2
H131 C13 H132 108.5
N4 C14 C15 125.2(4)
N4 C14 H14 117.4
C15 C14 H14 117.4
C16 C15 C20 118.1(5)
C16 C15 C14 118.4(4)
C20 C15 C14 123.4(4)
C17 C16 C15 122.8(5)
C17 C16 H16 118.6
C15 C16 H16 118.6
C16 C17 C18 118.8(5)
C16 C17 H17 120.6
C18 C17 H17 120.6
C19 C18 C17 120.1(5)
C19 C18 H18 120.0
C17 C18 H18 120.0
C18 C19 C20 121.5(4)
C18 C19 H19 119.2
C20 C19 H19 119.2
O2 C20 C19 117.2(4)
O2 C20 C15 124.5(4)
C19 C20 C15 118.2(4)
S1 Ni1 S6 85.83(5)
S1 Ni1 S7 175.44(6)
S6 Ni1 S7 92.77(5)
S1 Ni1 S2 93.43(5)
S6 Ni1 S2 174.34(6)
S7 Ni1 S2 88.39(5)
C21 S1 Ni1 101.95(15)
C22 S2 Ni1 101.34(17)
C23 S3 C21 97.3(2)
C23 S4 C22 97.4(2)
C25 S6 Ni1 103.00(17)
C24 S7 Ni1 102.34(15)
C25 S8 C26 97.0(2)
C26 S9 C24 97.2(2)
C22 C21 S1 121.8(3)
C22 C21 S3 116.2(4)
S1 C21 S3 122.0(3)
C21 C22 S2 121.5(4)
C21 C22 S4 116.3(3)
S2 C22 S4 122.2(3)
S5 C23 S4 123.7(3)
S5 C23 S3 123.6(3)
S4 C23 S3 112.7(3)
C25 C24 S7 121.9(3)
C25 C24 S9 114.7(4)
S7 C24 S9 123.3(3)
C24 C25 S6 119.8(4)
C24 C25 S8 117.8(3)
S6 C25 S8 122.4(3)
S10 C26 S8 122.9(4)
S10 C26 S9 123.9(3)
S8 C26 S9 113.2(3)

loop_
_geom_bond_atom_site_label_1
_geom_bond_atom_site_label_2
_geom_bond_distance
Fe1 O1 1.866(3)
Fe1 O2 1.881(3)
Fe1 N1 1.927(3)
Fe1 N4 1.931(3)
Fe1 N3 1.995(4)
Fe1 N2 2.011(4)
N1 C7 1.288(5)
N1 C8 1.465(6)
N2 C10 1.480(6)
N2 C9 1.494(6)
N2 H2N 0.9300
N3 C12 1.488(7)
N3 C11 1.494(6)
N3 H3N 0.9300
N4 C14 1.285(6)
N4 C13 1.469(6)
O1 C1 1.330(4)
O2 C20 1.329(5)
C1 C2 1.398(7)
C1 C6 1.415(6)
C2 C3 1.371(6)
C2 H2 0.9500
C3 C4 1.385(8)
C3 H3 0.9500
C4 C5 1.365(8)
C4 H4 0.9500
C5 C6 1.415(6)
C5 H5 0.9500
C6 C7 1.431(7)
C7 H7 0.9500
C8 C9 1.517(7)
C8 H81 0.9900
C8 H82 0.9900
C9 H91 0.9900
C9 H92 0.9900
C10 C11 1.532(8)
C10 H101 0.9900
C10 H102 0.9900
C11 H111 0.9900
C11 H112 0.9900
C12 C13 1.521(6)
C12 H121 0.9900
C12 H122 0.9900
C13 H131 0.9900
C13 H132 0.9900
C14 C15 1.425(7)
C14 H14 0.9500
C15 C16 1.410(6)
C15 C20 1.415(6)
C16 C17 1.353(7)
C16 H16 0.9500
C17 C18 1.405(7)
C17 H17 0.9500
C18 C19 1.376(6)
C18 H18 0.9500
C19 C20 1.401(7)
C19 H19 0.9500
Ni1 S1 2.1576(12)
Ni1 S6 2.1591(14)
Ni1 S7 2.1651(13)
Ni1 S2 2.1763(15)
S1 C21 1.724(5)
S2 C22 1.733(4)
S3 C23 1.745(6)
S3 C21 1.746(4)
S4 C23 1.729(5)
S4 C22 1.751(5)
S5 C23 1.644(5)
S6 C25 1.725(4)
S7 C24 1.710(5)
S8 C25 1.725(5)
S8 C26 1.731(5)
S9 C26 1.747(6)
S9 C24 1.749(4)
S10 C26 1.635(5)
C21 C22 1.343(6)
C24 C25 1.367(6)
